data_1552867
loop_
_publ_author_name
'Schwarz, Christopher'
'Handelmann, Jens'
'Baier, Daniel M.'
'Ouissa, Alina'
'Gessner, Viktoria H.'

_publ_section_title
;
 Mono- and Diylide-substituted Phosphines (YPhos): Impact of the Ligand
 Properties on the Catalytic Activity in Gold(I)-Catalysed Hydroaminations
;
_journal_name_full 'Catalysis Science &amp; Technology'
_journal_paper_doi 10.1039/C9CY01861A
_journal_year 2019
_chemical_formula_moiety 'C44 H39 Au Cl N2 P3'
_chemical_formula_sum 'C44 H39 Au Cl N2 P3'
_chemical_formula_weight 921.10
_space_group_crystal_system monoclinic
_space_group_IT_number 14
_space_group_name_Hall '-P 2yn'
_space_group_name_H-M_alt 'P 1 21/n 1'
_atom_sites_solution_hydrogens geom
_audit_creation_method SHELXL-2018/3
_audit_update_record
;
2019-07-26 deposited with the CCDC.	2019-10-14 downloaded from the CCDC.
;
_cell_angle_alpha 90
_cell_angle_beta 113.030(2)
_cell_angle_gamma 90
_cell_formula_units_Z 4
_cell_length_a 10.8276(2)
_cell_length_b 33.9018(4)
_cell_length_c 11.4594(2)
_cell_measurement_reflns_used 16484
_cell_measurement_temperature 100(2)
_cell_measurement_theta_max 76.1570
_cell_measurement_theta_min 4.3520
_cell_volume 3871.21(12)
_computing_cell_refinement 'CrysAlisPro 1.171.38.46 (Rigaku OD, 2015)'
_computing_data_collection 'CrysAlisPro 1.171.38.46 (Rigaku OD, 2015)'
_computing_data_reduction 'CrysAlisPro 1.171.38.46 (Rigaku OD, 2015)'
_computing_molecular_graphics 'SHELXLE-2018 (Sheldrick, 2018)'
_computing_structure_refinement 'SHELXL-2018/3 (Sheldrick, 2018)'
_computing_structure_solution 'SHELXT-2014/5 (Sheldrick, 2014)'
_diffrn_ambient_temperature 100(2)
_diffrn_detector_area_resol_mean 10.4409
_diffrn_measured_fraction_theta_full 0.999
_diffrn_measured_fraction_theta_max 0.995
_diffrn_measurement_device_type 'SuperNova, Single source at offset, Atlas'
_diffrn_measurement_method '\w scans'
_diffrn_radiation_type CuK\a
_diffrn_radiation_wavelength 1.54184
_diffrn_reflns_av_R_equivalents 0.0291
_diffrn_reflns_av_unetI/netI 0.0224
_diffrn_reflns_Laue_measured_fraction_full 0.999
_diffrn_reflns_Laue_measured_fraction_max 0.995
_diffrn_reflns_limit_h_max 13
_diffrn_reflns_limit_h_min -13
_diffrn_reflns_limit_k_max 42
_diffrn_reflns_limit_k_min -41
_diffrn_reflns_limit_l_max 14
_diffrn_reflns_limit_l_min -14
_diffrn_reflns_number 31090
_diffrn_reflns_point_group_measured_fraction_full 0.999
_diffrn_reflns_point_group_measured_fraction_max 0.995
_diffrn_reflns_theta_full 67.684
_diffrn_reflns_theta_max 74.977
_diffrn_reflns_theta_min 4.391
_diffrn_source 'micro-focus sealed X-ray tube'
_exptl_absorpt_coefficient_mu 9.207
_exptl_absorpt_correction_T_max 1.000
_exptl_absorpt_correction_T_min 0.145
_exptl_absorpt_correction_type gaussian
_exptl_absorpt_process_details
;
CrysAlisPro 1.171.38.46 (Rigaku Oxford Diffraction, 2015)
Numerical absorption correction based on gaussian integration over
			a multifaceted crystal model
Empirical absorption correction using spherical harmonics,
 implemented in SCALE3 ABSPACK scaling algorithm.
;
_exptl_crystal_colour colourless
_exptl_crystal_density_diffrn 1.580
_exptl_crystal_description block
_exptl_crystal_F_000 1832
_exptl_crystal_size_max 0.488
_exptl_crystal_size_mid 0.094
_exptl_crystal_size_min 0.044
_refine_diff_density_max 0.789
_refine_diff_density_min -1.209
_refine_diff_density_rms 0.097
_refine_ls_extinction_method none
_refine_ls_goodness_of_fit_ref 1.119
_refine_ls_hydrogen_treatment constr
_refine_ls_matrix_type full
_refine_ls_number_parameters 463
_refine_ls_number_reflns 7947
_refine_ls_number_restraints 0
_refine_ls_restrained_S_all 1.119
_refine_ls_R_factor_all 0.0299
_refine_ls_R_factor_gt 0.0279
_refine_ls_shift/su_max 0.001
_refine_ls_shift/su_mean 0.000
_refine_ls_structure_factor_coef Fsqd
_refine_ls_weighting_details 'w=1/[\s^2^(Fo^2^)+(0.0160P)^2^+12.4992P] where P=(Fo^2^+2Fc^2^)/3'
_refine_ls_weighting_scheme calc
_refine_ls_wR_factor_gt 0.0619
_refine_ls_wR_factor_ref 0.0627
_reflns_Friedel_coverage 0.000
_reflns_number_gt 7619
_reflns_number_total 7947
_reflns_threshold_expression 'I > 2\s(I)'
_cod_data_source_file c9cy01861a2.cif
_cod_data_source_block CS041
_cod_original_sg_symbol_H-M 'P 21/n'
_cod_database_code 1552867
_shelx_shelxl_version_number 2018/3
_shelx_space_group_comment
;
The symmetry employed for this shelxl refinement is uniquely defined
by the following loop, which should always be used as a source of
symmetry information in preference to the above space-group names.
They are only intended as comments.
;

loop_
_space_group_symop_operation_xyz
'x, y, z'
'-x+1/2, y+1/2, -z+1/2'
'-x, -y, -z'
'x-1/2, -y-1/2, z-1/2'

loop_
_atom_site_label
_atom_site_type_symbol
_atom_site_fract_x
_atom_site_fract_y
_atom_site_fract_z
_atom_site_U_iso_or_equiv
_atom_site_adp_type
_atom_site_occupancy
_atom_site_site_symmetry_order
_atom_site_calc_flag
_atom_site_refinement_flags_posn
_atom_site_refinement_flags_adp
Au1 Au 0.40818(2) 0.31709(2) 0.06020(2) 0.01448(4) Uani 1 1 d . .
P1 P 0.28960(8) 0.34621(2) 0.15813(7) 0.01410(15) Uani 1 1 d . .
P2 P 0.55196(8) 0.37483(2) 0.38618(8) 0.01564(15) Uani 1 1 d . .
P3 P 0.17981(8) 0.39927(2) -0.07871(8) 0.01620(15) Uani 1 1 d . .
Cl1 Cl 0.50807(8) 0.27858(2) -0.04286(7) 0.01938(15) Uani 1 1 d . .
N1 N 0.2440(3) 0.41569(9) 0.3937(3) 0.0268(7) Uani 1 1 d . .
N2 N -0.0585(3) 0.39105(10) 0.0771(3) 0.0301(7) Uani 1 1 d . .
C1 C 0.3805(3) 0.37408(9) 0.2989(3) 0.0172(6) Uani 1 1 d . .
C2 C 0.3049(3) 0.39691(10) 0.3500(3) 0.0194(7) Uani 1 1 d . .
C3 C 0.5926(3) 0.35781(9) 0.5470(3) 0.0185(6) Uani 1 1 d . .
C4 C 0.4925(3) 0.34363(10) 0.5836(3) 0.0212(7) Uani 1 1 d . .
H4 H 0.401403 0.344304 0.525464 0.025 Uiso 1 1 calc R U
C5 C 0.5249(4) 0.32852(11) 0.7046(3) 0.0230(7) Uani 1 1 d . .
H5 H 0.456100 0.318841 0.728857 0.028 Uiso 1 1 calc R U
C6 C 0.6571(4) 0.32751(10) 0.7899(3) 0.0239(7) Uani 1 1 d . .
H6 H 0.678769 0.317325 0.872795 0.029 Uiso 1 1 calc R U
C7 C 0.7584(4) 0.34138(11) 0.7545(3) 0.0229(7) Uani 1 1 d . .
H7 H 0.849278 0.340490 0.813140 0.027 Uiso 1 1 calc R U
C8 C 0.7267(3) 0.35654(11) 0.6335(3) 0.0230(7) Uani 1 1 d . .
H8 H 0.795902 0.366019 0.609331 0.028 Uiso 1 1 calc R U
C9 C 0.6423(3) 0.34287(9) 0.3220(3) 0.0173(6) Uani 1 1 d . .
C10 C 0.6652(3) 0.30382(10) 0.3653(3) 0.0191(6) Uani 1 1 d . .
H10 H 0.633756 0.294754 0.427263 0.023 Uiso 1 1 calc R U
C11 C 0.7340(3) 0.27856(10) 0.3169(4) 0.0237(7) Uani 1 1 d . .
H11 H 0.747904 0.251849 0.344041 0.028 Uiso 1 1 calc R U
C12 C 0.7826(3) 0.29226(11) 0.2288(4) 0.0258(8) Uani 1 1 d . .
H12 H 0.830489 0.274905 0.196405 0.031 Uiso 1 1 calc R U
C13 C 0.7618(3) 0.33103(11) 0.1878(3) 0.0244(7) Uani 1 1 d . .
H13 H 0.796835 0.340238 0.128580 0.029 Uiso 1 1 calc R U
C14 C 0.6901(3) 0.35653(10) 0.2326(3) 0.0206(7) Uani 1 1 d . .
H14 H 0.673735 0.382941 0.202855 0.025 Uiso 1 1 calc R U
C15 C 0.6268(4) 0.42381(10) 0.4024(3) 0.0211(7) Uani 1 1 d . .
C16 C 0.5489(4) 0.45742(10) 0.3915(4) 0.0255(7) Uani 1 1 d . .
H16 H 0.455526 0.454957 0.371809 0.031 Uiso 1 1 calc R U
C17 C 0.6081(4) 0.49462(11) 0.4095(4) 0.0337(9) Uani 1 1 d . .
H17 H 0.554789 0.517471 0.402213 0.040 Uiso 1 1 calc R U
C18 C 0.7443(5) 0.49848(12) 0.4379(4) 0.0358(9) Uani 1 1 d . .
H18 H 0.784544 0.523875 0.451052 0.043 Uiso 1 1 calc R U
C19 C 0.8213(4) 0.46513(12) 0.4470(4) 0.0336(9) Uani 1 1 d . .
H19 H 0.914248 0.467775 0.464693 0.040 Uiso 1 1 calc R U
C20 C 0.7640(4) 0.42791(11) 0.4305(4) 0.0274(8) Uani 1 1 d . .
H20 H 0.817983 0.405177 0.438331 0.033 Uiso 1 1 calc R U
C21 C 0.1629(3) 0.37745(9) 0.0511(3) 0.0169(6) Uani 1 1 d . .
C22 C 0.0424(3) 0.38533(9) 0.0670(3) 0.0206(7) Uani 1 1 d . .
C23 C 0.3515(3) 0.41399(10) -0.0443(3) 0.0203(7) Uani 1 1 d . .
C24 C 0.4162(4) 0.43887(10) 0.0582(3) 0.0230(7) Uani 1 1 d . .
H24 H 0.372389 0.446566 0.112058 0.028 Uiso 1 1 calc R U
C25 C 0.5450(4) 0.45247(11) 0.0817(4) 0.0281(8) Uani 1 1 d . .
H25 H 0.588534 0.469977 0.150309 0.034 Uiso 1 1 calc R U
C26 C 0.6095(4) 0.44037(11) 0.0048(4) 0.0318(9) Uani 1 1 d . .
H26 H 0.697408 0.449659 0.020765 0.038 Uiso 1 1 calc R U
C27 C 0.5471(4) 0.41491(12) -0.0950(4) 0.0348(9) Uani 1 1 d . .
H27 H 0.593084 0.406324 -0.146084 0.042 Uiso 1 1 calc R U
C28 C 0.4174(4) 0.40177(11) -0.1212(4) 0.0290(8) Uani 1 1 d . .
H28 H 0.373975 0.384616 -0.190801 0.035 Uiso 1 1 calc R U
C29 C 0.1261(3) 0.36977(10) -0.2225(3) 0.0184(6) Uani 1 1 d . .
C30 C 0.1120(4) 0.38775(10) -0.3365(3) 0.0247(7) Uani 1 1 d . .
H30 H 0.131240 0.415034 -0.338127 0.030 Uiso 1 1 calc R U
C31 C 0.0699(4) 0.36579(11) -0.4476(4) 0.0255(7) Uani 1 1 d . .
H31 H 0.061885 0.377902 -0.525007 0.031 Uiso 1 1 calc R U
C32 C 0.0395(4) 0.32611(11) -0.4453(3) 0.0243(7) Uani 1 1 d . .
H32 H 0.009385 0.311168 -0.521486 0.029 Uiso 1 1 calc R U
C33 C 0.0531(4) 0.30818(10) -0.3320(3) 0.0229(7) Uani 1 1 d . .
H33 H 0.032454 0.280990 -0.330855 0.028 Uiso 1 1 calc R U
C34 C 0.0968(3) 0.32991(10) -0.2204(3) 0.0186(6) Uani 1 1 d . .
H34 H 0.106581 0.317565 -0.142858 0.022 Uiso 1 1 calc R U
C35 C 0.0739(4) 0.44264(10) -0.1274(3) 0.0210(7) Uani 1 1 d . .
C36 C 0.1254(4) 0.48009(11) -0.1245(4) 0.0366(10) Uani 1 1 d . .
H36 H 0.219715 0.483872 -0.094597 0.044 Uiso 1 1 calc R U
C37 C 0.0392(5) 0.51233(13) -0.1654(5) 0.0509(13) Uani 1 1 d . .
H37 H 0.074598 0.537998 -0.164931 0.061 Uiso 1 1 calc R U
C38 C -0.0979(5) 0.50688(13) -0.2067(5) 0.0449(11) Uani 1 1 d . .
H38 H -0.156323 0.529004 -0.230412 0.054 Uiso 1 1 calc R U
C39 C -0.1499(4) 0.46947(13) -0.2137(4) 0.0386(10) Uani 1 1 d . .
H39 H -0.244358 0.465735 -0.245315 0.046 Uiso 1 1 calc R U
C40 C -0.0647(4) 0.43730(11) -0.1745(4) 0.0309(8) Uani 1 1 d . .
H40 H -0.100835 0.411509 -0.179807 0.037 Uiso 1 1 calc R U
C41 C 0.2038(3) 0.30470(9) 0.2065(3) 0.0179(6) Uani 1 1 d . .
C42 C 0.3133(4) 0.27520(10) 0.2818(3) 0.0226(7) Uani 1 1 d . .
H42A H 0.354478 0.264158 0.226568 0.034 Uiso 1 1 calc R U
H42B H 0.273425 0.253885 0.313276 0.034 Uiso 1 1 calc R U
H42C H 0.381897 0.288696 0.353599 0.034 Uiso 1 1 calc R U
C43 C 0.1316(3) 0.31781(10) 0.2913(3) 0.0202(7) Uani 1 1 d . .
H43A H 0.065055 0.338081 0.247433 0.030 Uiso 1 1 calc R U
H43B H 0.197098 0.328626 0.370653 0.030 Uiso 1 1 calc R U
H43C H 0.086354 0.295096 0.309971 0.030 Uiso 1 1 calc R U
C44 C 0.1037(4) 0.28432(10) 0.0878(3) 0.0235(7) Uani 1 1 d . .
H44A H 0.032254 0.302881 0.040419 0.035 Uiso 1 1 calc R U
H44B H 0.064543 0.261428 0.112973 0.035 Uiso 1 1 calc R U
H44C H 0.150222 0.275625 0.034245 0.035 Uiso 1 1 calc R U

loop_
_atom_site_aniso_label
_atom_site_aniso_U_11
_atom_site_aniso_U_22
_atom_site_aniso_U_33
_atom_site_aniso_U_23
_atom_site_aniso_U_13
_atom_site_aniso_U_12
Au1 0.01431(7) 0.01307(7) 0.01541(7) 0.00047(5) 0.00512(5) -0.00014(4)
P1 0.0145(4) 0.0118(3) 0.0158(4) -0.0004(3) 0.0057(3) 0.0003(3)
P2 0.0160(4) 0.0133(3) 0.0159(4) 0.0002(3) 0.0044(3) -0.0017(3)
P3 0.0169(4) 0.0115(3) 0.0177(4) 0.0002(3) 0.0041(3) -0.0006(3)
Cl1 0.0194(4) 0.0212(4) 0.0201(4) -0.0017(3) 0.0106(3) -0.0002(3)
N1 0.0273(16) 0.0203(14) 0.0326(17) -0.0041(13) 0.0115(14) 0.0022(12)
N2 0.0235(16) 0.0269(16) 0.043(2) 0.0102(14) 0.0163(15) 0.0057(13)
C1 0.0150(15) 0.0151(14) 0.0203(16) -0.0016(12) 0.0055(13) -0.0015(12)
C2 0.0180(16) 0.0165(15) 0.0188(16) 0.0002(12) 0.0021(13) -0.0015(12)
C3 0.0212(17) 0.0164(15) 0.0159(15) -0.0003(12) 0.0051(13) -0.0005(12)
C4 0.0169(16) 0.0202(16) 0.0245(17) 0.0009(13) 0.0059(14) 0.0013(13)
C5 0.0253(18) 0.0258(17) 0.0211(17) 0.0013(14) 0.0124(15) -0.0007(14)
C6 0.0308(19) 0.0233(17) 0.0148(16) 0.0020(13) 0.0060(15) 0.0019(14)
C7 0.0173(16) 0.0291(18) 0.0165(16) 0.0004(13) 0.0003(13) -0.0004(13)
C8 0.0174(16) 0.0261(17) 0.0234(17) 0.0024(14) 0.0056(14) -0.0027(13)
C9 0.0115(14) 0.0159(15) 0.0209(16) -0.0012(12) 0.0025(13) -0.0011(11)
C10 0.0140(15) 0.0204(16) 0.0175(16) 0.0006(12) 0.0004(13) -0.0011(12)
C11 0.0121(15) 0.0189(16) 0.0310(19) -0.0027(14) -0.0014(14) 0.0008(12)
C12 0.0108(15) 0.0324(19) 0.0296(19) -0.0110(15) 0.0031(14) 0.0006(13)
C13 0.0188(17) 0.0341(19) 0.0201(17) -0.0041(14) 0.0073(14) -0.0026(14)
C14 0.0160(16) 0.0241(17) 0.0200(16) 0.0019(13) 0.0053(13) -0.0035(13)
C15 0.0243(17) 0.0168(15) 0.0192(16) 0.0000(12) 0.0053(14) -0.0045(13)
C16 0.0301(19) 0.0199(17) 0.0292(19) -0.0036(14) 0.0144(16) -0.0028(14)
C17 0.046(2) 0.0194(18) 0.039(2) -0.0064(16) 0.020(2) -0.0053(16)
C18 0.049(3) 0.0219(18) 0.037(2) -0.0078(16) 0.018(2) -0.0174(17)
C19 0.029(2) 0.031(2) 0.037(2) -0.0024(17) 0.0089(18) -0.0126(16)
C20 0.0232(18) 0.0255(18) 0.0275(19) 0.0006(14) 0.0034(15) -0.0043(14)
C21 0.0154(15) 0.0142(14) 0.0195(16) 0.0015(12) 0.0050(13) 0.0011(12)
C22 0.0215(17) 0.0127(15) 0.0257(18) 0.0032(12) 0.0073(14) 0.0010(12)
C23 0.0187(16) 0.0165(15) 0.0239(17) 0.0039(13) 0.0065(14) -0.0016(12)
C24 0.0246(18) 0.0184(16) 0.0237(17) 0.0043(13) 0.0069(14) -0.0019(13)
C25 0.0261(19) 0.0206(17) 0.031(2) 0.0035(14) 0.0036(16) -0.0070(14)
C26 0.0215(18) 0.0242(18) 0.047(2) 0.0066(17) 0.0109(17) -0.0043(14)
C27 0.029(2) 0.0265(19) 0.055(3) -0.0051(18) 0.023(2) -0.0037(16)
C28 0.0268(19) 0.0214(17) 0.040(2) -0.0062(15) 0.0147(17) -0.0041(14)
C29 0.0170(16) 0.0177(15) 0.0182(16) 0.0008(12) 0.0043(13) 0.0010(12)
C30 0.0304(19) 0.0186(16) 0.0261(18) 0.0014(14) 0.0120(16) -0.0021(14)
C31 0.0265(19) 0.0288(19) 0.0231(18) 0.0028(14) 0.0117(15) 0.0011(15)
C32 0.0243(18) 0.0277(18) 0.0198(17) -0.0053(14) 0.0073(15) -0.0004(14)
C33 0.0237(17) 0.0178(16) 0.0257(18) -0.0050(13) 0.0079(15) -0.0028(13)
C34 0.0196(16) 0.0167(15) 0.0184(16) 0.0012(12) 0.0061(13) 0.0003(12)
C35 0.0229(17) 0.0165(15) 0.0184(16) 0.0011(12) 0.0026(14) 0.0044(13)
C36 0.031(2) 0.0183(18) 0.045(2) 0.0026(16) -0.0007(19) -0.0016(16)
C37 0.048(3) 0.0175(19) 0.065(3) 0.002(2) -0.002(2) 0.0027(18)
C38 0.041(3) 0.028(2) 0.051(3) 0.0035(19) 0.002(2) 0.0179(19)
C39 0.027(2) 0.036(2) 0.043(2) 0.0063(19) 0.0035(19) 0.0081(17)
C40 0.0261(19) 0.0222(18) 0.035(2) 0.0040(15) 0.0022(17) 0.0018(15)
C41 0.0184(16) 0.0133(14) 0.0206(16) 0.0000(12) 0.0061(13) -0.0033(12)
C42 0.0243(17) 0.0168(15) 0.0273(18) 0.0037(13) 0.0108(15) 0.0003(13)
C43 0.0155(16) 0.0232(16) 0.0233(17) -0.0002(13) 0.0092(14) -0.0028(13)
C44 0.0286(18) 0.0200(16) 0.0228(17) -0.0030(13) 0.0109(15) -0.0082(14)

loop_
_atom_type_symbol
_atom_type_description
_atom_type_scat_dispersion_real
_atom_type_scat_dispersion_imag
_atom_type_scat_source
C C 0.0181 0.0091 'International Tables Vol C Tables 4.2.6.8 and 6.1.1.4'
H H 0.0000 0.0000 'International Tables Vol C Tables 4.2.6.8 and 6.1.1.4'
N N 0.0311 0.0180 'International Tables Vol C Tables 4.2.6.8 and 6.1.1.4'
P P 0.2955 0.4335 'International Tables Vol C Tables 4.2.6.8 and 6.1.1.4'
Cl Cl 0.3639 0.7018 'International Tables Vol C Tables 4.2.6.8 and 6.1.1.4'
Au Au -4.4197 7.2980 'International Tables Vol C Tables 4.2.6.8 and 6.1.1.4'

loop_
_geom_angle_atom_site_label_1
_geom_angle_atom_site_label_2
_geom_angle_atom_site_label_3
_geom_angle
P1 Au1 Cl1 170.76(3)
C21 P1 C1 107.98(15)
C21 P1 C41 108.06(15)
C1 P1 C41 106.79(15)
C21 P1 Au1 110.75(11)
C1 P1 Au1 117.53(11)
C41 P1 Au1 105.30(11)
C1 P2 C9 112.78(15)
C1 P2 C3 111.19(16)
C9 P2 C3 105.63(15)
C1 P2 C15 113.91(16)
C9 P2 C15 107.39(16)
C3 P2 C15 105.33(15)
C21 P3 C35 110.09(16)
C21 P3 C23 111.97(16)
C35 P3 C23 108.37(16)
C21 P3 C29 116.06(15)
C35 P3 C29 103.17(15)
C23 P3 C29 106.60(16)
C2 C1 P2 114.7(2)
C2 C1 P1 117.3(2)
P2 C1 P1 127.91(19)
N1 C2 C1 179.1(4)
C4 C3 C8 119.3(3)
C4 C3 P2 120.6(3)
C8 C3 P2 120.0(3)
C5 C4 C3 120.4(3)
C5 C4 H4 119.8
C3 C4 H4 119.8
C6 C5 C4 120.2(3)
C6 C5 H5 119.9
C4 C5 H5 119.9
C5 C6 C7 120.1(3)
C5 C6 H6 119.9
C7 C6 H6 119.9
C8 C7 C6 120.0(3)
C8 C7 H7 120.0
C6 C7 H7 120.0
C7 C8 C3 119.9(3)
C7 C8 H8 120.0
C3 C8 H8 120.0
C14 C9 C10 120.6(3)
C14 C9 P2 121.2(3)
C10 C9 P2 118.2(3)
C11 C10 C9 119.3(3)
C11 C10 H10 120.3
C9 C10 H10 120.3
C10 C11 C12 120.1(3)
C10 C11 H11 120.0
C12 C11 H11 120.0
C13 C12 C11 120.4(3)
C13 C12 H12 119.8
C11 C12 H12 119.8
C12 C13 C14 120.4(3)
C12 C13 H13 119.8
C14 C13 H13 119.8
C13 C14 C9 119.1(3)
C13 C14 H14 120.4
C9 C14 H14 120.4
C16 C15 C20 119.3(3)
C16 C15 P2 120.4(3)
C20 C15 P2 120.2(3)
C17 C16 C15 120.0(4)
C17 C16 H16 120.0
C15 C16 H16 120.0
C18 C17 C16 120.4(4)
C18 C17 H17 119.8
C16 C17 H17 119.8
C19 C18 C17 119.6(4)
C19 C18 H18 120.2
C17 C18 H18 120.2
C18 C19 C20 120.6(4)
C18 C19 H19 119.7
C20 C19 H19 119.7
C19 C20 C15 120.0(4)
C19 C20 H20 120.0
C15 C20 H20 120.0
C22 C21 P3 116.3(2)
C22 C21 P1 121.6(2)
P3 C21 P1 122.12(19)
N2 C22 C21 178.0(4)
C24 C23 C28 120.0(3)
C24 C23 P3 119.0(3)
C28 C23 P3 121.0(3)
C25 C24 C23 119.9(4)
C25 C24 H24 120.0
C23 C24 H24 120.0
C26 C25 C24 119.7(4)
C26 C25 H25 120.1
C24 C25 H25 120.1
C27 C26 C25 120.5(4)
C27 C26 H26 119.7
C25 C26 H26 119.7
C26 C27 C28 120.3(4)
C26 C27 H27 119.8
C28 C27 H27 119.8
C27 C28 C23 119.5(4)
C27 C28 H28 120.3
C23 C28 H28 120.3
C34 C29 C30 119.9(3)
C34 C29 P3 120.9(3)
C30 C29 P3 119.2(3)
C31 C30 C29 120.1(3)
C31 C30 H30 120.0
C29 C30 H30 120.0
C32 C31 C30 119.8(3)
C32 C31 H31 120.1
C30 C31 H31 120.1
C31 C32 C33 120.2(3)
C31 C32 H32 119.9
C33 C32 H32 119.9
C32 C33 C34 120.2(3)
C32 C33 H33 119.9
C34 C33 H33 119.9
C33 C34 C29 119.8(3)
C33 C34 H34 120.1
C29 C34 H34 120.1
C36 C35 C40 119.5(3)
C36 C35 P3 122.5(3)
C40 C35 P3 118.0(3)
C35 C36 C37 120.1(4)
C35 C36 H36 120.0
C37 C36 H36 120.0
C38 C37 C36 119.9(4)
C38 C37 H37 120.1
C36 C37 H37 120.1
C39 C38 C37 120.2(4)
C39 C38 H38 119.9
C37 C38 H38 119.9
C38 C39 C40 120.0(4)
C38 C39 H39 120.0
C40 C39 H39 120.0
C39 C40 C35 120.2(4)
C39 C40 H40 119.9
C35 C40 H40 119.9
C43 C41 C44 109.5(3)
C43 C41 C42 107.9(3)
C44 C41 C42 109.1(3)
C43 C41 P1 113.7(2)
C44 C41 P1 109.5(2)
C42 C41 P1 106.9(2)
C41 C42 H42A 109.5
C41 C42 H42B 109.5
H42A C42 H42B 109.5
C41 C42 H42C 109.5
H42A C42 H42C 109.5
H42B C42 H42C 109.5
C41 C43 H43A 109.5
C41 C43 H43B 109.5
H43A C43 H43B 109.5
C41 C43 H43C 109.5
H43A C43 H43C 109.5
H43B C43 H43C 109.5
C41 C44 H44A 109.5
C41 C44 H44B 109.5
H44A C44 H44B 109.5
C41 C44 H44C 109.5
H44A C44 H44C 109.5
H44B C44 H44C 109.5

loop_
_geom_bond_atom_site_label_1
_geom_bond_atom_site_label_2
_geom_bond_distance
Au1 P1 2.2382(8)
Au1 Cl1 2.2953(7)
P1 C21 1.786(3)
P1 C1 1.795(3)
P1 C41 1.885(3)
P2 C1 1.730(3)
P2 C9 1.799(3)
P2 C3 1.813(3)
P2 C15 1.825(3)
P3 C21 1.734(3)
P3 C35 1.813(3)
P3 C23 1.813(3)
P3 C29 1.818(3)
N1 C2 1.162(5)
N2 C22 1.158(5)
C1 C2 1.409(5)
C3 C4 1.392(5)
C3 C8 1.403(5)
C4 C5 1.388(5)
C4 H4 0.9500
C5 C6 1.382(5)
C5 H5 0.9500
C6 C7 1.392(5)
C6 H6 0.9500
C7 C8 1.391(5)
C7 H7 0.9500
C8 H8 0.9500
C9 C14 1.395(5)
C9 C10 1.401(5)
C10 C11 1.385(5)
C10 H10 0.9500
C11 C12 1.389(5)
C11 H11 0.9500
C12 C13 1.384(5)
C12 H12 0.9500
C13 C14 1.388(5)
C13 H13 0.9500
C14 H14 0.9500
C15 C16 1.394(5)
C15 C20 1.399(5)
C16 C17 1.393(5)
C16 H16 0.9500
C17 C18 1.387(6)
C17 H17 0.9500
C18 C19 1.384(6)
C18 H18 0.9500
C19 C20 1.386(5)
C19 H19 0.9500
C20 H20 0.9500
C21 C22 1.412(5)
C23 C24 1.392(5)
C23 C28 1.396(5)
C24 C25 1.392(5)
C24 H24 0.9500
C25 C26 1.384(6)
C25 H25 0.9500
C26 C27 1.380(6)
C26 H26 0.9500
C27 C28 1.390(5)
C27 H27 0.9500
C28 H28 0.9500
C29 C34 1.391(5)
C29 C30 1.395(5)
C30 C31 1.389(5)
C30 H30 0.9500
C31 C32 1.387(5)
C31 H31 0.9500
C32 C33 1.388(5)
C32 H32 0.9500
C33 C34 1.389(5)
C33 H33 0.9500
C34 H34 0.9500
C35 C36 1.382(5)
C35 C40 1.394(5)
C36 C37 1.394(6)
C36 H36 0.9500
C37 C38 1.383(7)
C37 H37 0.9500
C38 C39 1.378(7)
C38 H38 0.9500
C39 C40 1.385(5)
C39 H39 0.9500
C40 H40 0.9500
C41 C43 1.532(4)
C41 C44 1.532(5)
C41 C42 1.533(5)
C42 H42A 0.9800
C42 H42B 0.9800
C42 H42C 0.9800
C43 H43A 0.9800
C43 H43B 0.9800
C43 H43C 0.9800
C44 H44A 0.9800
C44 H44B 0.9800
C44 H44C 0.9800
